data_7113147
loop_
_publ_author_name
'Larch, Christopher P.'
'Cloke, F. Geoffrey N.'
'Hitchcock, Peter B.'

_publ_section_title
;
 Activation and reduction of diethyl ether by low valent uranium:
 formation of the trimetallic, mixed valence uranium oxo species
 [U(CpRR')(\m-I)2]3(\m3-O) (CpRR' = C5Me5, C5Me4H, C5H4SiMe3)
;
_journal_coden_ASTM CHCOFS
_journal_issue 1
_journal_name_full
;
 Chemical Communications (Cambridge, United Kingdom)
;
_journal_page_first 82
_journal_page_last 84
_journal_paper_doi 10.1039/b714211k
_journal_year 2008
_chemical_compound_source 'synthesis as described'
_chemical_formula_moiety 'C30 H45 I6 O U3'
_chemical_formula_sum 'C30 H45 I6 O U3'
_chemical_formula_weight 1897.15
_space_group_IT_number 14
_symmetry_cell_setting monoclinic
_symmetry_Int_Tables_number 14
_symmetry_space_group_name_Hall '-P 2ybc'
_symmetry_space_group_name_H-M 'P 1 21/c 1'
_atom_sites_solution_hydrogens geom
_atom_sites_solution_primary direct
_atom_sites_solution_secondary difmap
_audit_conform_dict_location ftp://ftp.iucr.org/pub/cif_core.dic
_audit_conform_dict_name cif_core.dic
_audit_conform_dict_version 2.2
_audit_creation_date 2007-07-31T13:45:24-00:00
_audit_creation_method 'WinGX routine CIF_UPDATE'
_cell_angle_alpha 90
_cell_angle_beta 109.891(1)
_cell_angle_gamma 90
_cell_formula_units_Z 8
_cell_length_a 24.5979(5)
_cell_length_b 21.5504(4)
_cell_length_c 16.6282(3)
_cell_measurement_reflns_used 167899
_cell_measurement_temperature 173(2)
_cell_measurement_theta_max 24.713
_cell_measurement_theta_min 3.705
_cell_measurement_wavelength 0.71073
_cell_volume 8288.7(3)
_computing_structure_refinement 'SHELXL-97 (Sheldrick, 1997)'
_diffrn_ambient_temperature 173(2)
_diffrn_measured_fraction_theta_full 0.95
_diffrn_measured_fraction_theta_max 0.95
_diffrn_measurement_device '95mm CCD camera on \k-goniostat'
_diffrn_measurement_device_type KappaCCD
_diffrn_measurement_method CCD
_diffrn_radiation_monochromator graphite
_diffrn_radiation_probe x-ray
_diffrn_radiation_type MoK\a
_diffrn_radiation_wavelength 0.71073
_diffrn_reflns_av_R_equivalents 0.0924
_diffrn_reflns_av_unetI/netI 0.0617
_diffrn_reflns_limit_h_max 28
_diffrn_reflns_limit_h_min -9
_diffrn_reflns_limit_k_max 25
_diffrn_reflns_limit_k_min 0
_diffrn_reflns_limit_l_max 19
_diffrn_reflns_limit_l_min -19
_diffrn_reflns_number 55482
_diffrn_reflns_theta_full 24.67
_diffrn_reflns_theta_max 24.67
_diffrn_reflns_theta_min 3.72
_exptl_absorpt_coefficient_mu 16.185
_exptl_absorpt_correction_T_max 0.3167
_exptl_absorpt_correction_T_min 0.2226
_exptl_absorpt_correction_type multi-scan
_exptl_absorpt_process_details
;
[c.f. r.h. blessing, acta cryst. (1995), a51, 33-38]
;
_exptl_crystal_colour black
_exptl_crystal_density_diffrn 3.041
_exptl_crystal_density_method 'not measured'
_exptl_crystal_description prism
_exptl_crystal_F_000 6616
_exptl_crystal_size_max 0.2
_exptl_crystal_size_mid 0.2
_exptl_crystal_size_min 0.1
_refine_diff_density_max 2.257
_refine_diff_density_min -2.546
_refine_diff_density_rms 0.355
_refine_ls_extinction_method none
_refine_ls_goodness_of_fit_ref 1.071
_refine_ls_hydrogen_treatment constr
_refine_ls_matrix_type full
_refine_ls_number_parameters 442
_refine_ls_number_reflns 13374
_refine_ls_number_restraints 0
_refine_ls_restrained_S_all 1.071
_refine_ls_R_factor_all 0.0583
_refine_ls_R_factor_gt 0.0482
_refine_ls_shift/su_max 0.001
_refine_ls_shift/su_mean 0
_refine_ls_structure_factor_coef Fsqd
_refine_ls_weighting_details 'calc w=1/[\s^2^(Fo^2^)+(0.0499P)^2^+114.3734P] where P=(Fo^2^+2Fc^2^)/3'
_refine_ls_weighting_scheme calc
_refine_ls_wR_factor_gt 0.1128
_refine_ls_wR_factor_ref 0.1189
_reflns_number_gt 11825
_reflns_number_total 13374
_reflns_threshold_expression >2sigma(I)
_cod_duplicate_entry 7102774
_cod_data_source_file b714211k.txt
_cod_data_source_block jan703
_cod_original_sg_symbol_H-M P2(1)/c
_cod_database_code 7113147

loop_
_symmetry_equiv_pos_as_xyz
'x, y, z'
'-x, y+1/2, -z+1/2'
'-x, -y, -z'
'x, -y-1/2, z-1/2'

loop_
_atom_site_label
_atom_site_type_symbol
_atom_site_fract_x
_atom_site_fract_y
_atom_site_fract_z
_atom_site_U_iso_or_equiv
_atom_site_adp_type
_atom_site_occupancy
_atom_site_symmetry_multiplicity
_atom_site_calc_flag
_atom_site_refinement_flags
_atom_site_disorder_assembly
_atom_site_disorder_group
U1 U 0.13546(3) 0.64783(3) 0.32905(5) 0.0200(2) Uani 1 1 d . . .
U2 U 0.13068(3) 0.82675(3) 0.31589(4) 0.0204(2) Uani 1 1 d . . .
U3 U 0.26974(4) 0.74429(3) 0.44949(5) 0.01928(18) Uani 1 1 d . A .
U1B U 0.36951(3) 0.32929(4) 0.68329(5) 0.0207(2) Uani 1 1 d . . .
U2B U 0.36347(3) 0.14997(4) 0.68382(5) 0.0213(2) Uani 1 1 d . . .
U3B U 0.23009(4) 0.24766(4) 0.67379(5) 0.01886(18) Uani 1 1 d . B .
I1 I 0.09834(6) 0.73236(6) 0.15971(9) 0.0320(3) Uani 1 1 d . A 1
I2 I 0.04376(6) 0.73473(6) 0.36982(10) 0.0332(4) Uani 1 1 d . A 1
I3 I 0.20084(6) 0.84646(6) 0.51441(8) 0.0282(3) Uani 1 1 d . A 1
I4 I 0.25621(6) 0.84477(6) 0.30436(9) 0.0297(3) Uani 1 1 d . A 1
I5 I 0.26290(6) 0.63853(6) 0.31529(9) 0.0306(3) Uani 1 1 d . A 1
I6 I 0.21208(6) 0.63862(6) 0.52725(8) 0.0321(3) Uani 1 1 d . A 1
O1 O 0.1790(6) 0.7396(5) 0.3661(8) 0.020(3) Uiso 1 1 d . A 1
C1 C 0.1079(9) 0.5477(9) 0.2263(13) 0.030(5) Uiso 1 1 d . A 1
C2 C 0.1401(8) 0.5229(8) 0.3111(11) 0.024(4) Uiso 1 1 d . A 1
C3 C 0.1061(8) 0.5302(8) 0.3634(12) 0.024(4) Uiso 1 1 d . A 1
C4 C 0.0512(8) 0.5574(8) 0.3133(12) 0.023(4) Uiso 1 1 d . A 1
C5 C 0.0549(8) 0.5674(9) 0.2311(12) 0.029(4) Uiso 1 1 d . A 1
C6 C 0.1286(11) 0.5460(11) 0.1517(15) 0.050(6) Uiso 1 1 d . A 1
H6A H 0.1173 0.5844 0.1186 0.075 Uiso 1 1 calc R A 1
H6B H 0.1112 0.5104 0.1152 0.075 Uiso 1 1 calc R A 1
H6C H 0.1708 0.542 0.1721 0.075 Uiso 1 1 calc R A 1
C7 C 0.1988(9) 0.4899(9) 0.3412(13) 0.032(5) Uiso 1 1 d . A 1
H7A H 0.1945 0.4487 0.3633 0.048 Uiso 1 1 calc R A 1
H7B H 0.2265 0.5143 0.3866 0.048 Uiso 1 1 calc R A 1
H7C H 0.2129 0.4855 0.2931 0.048 Uiso 1 1 calc R A 1
C8 C 0.1182(9) 0.5017(9) 0.4502(12) 0.034(5) Uiso 1 1 d . A 1
H8A H 0.1589 0.5082 0.4847 0.051 Uiso 1 1 calc R A 1
H8B H 0.11 0.4571 0.444 0.051 Uiso 1 1 calc R A 1
H8C H 0.0935 0.5212 0.4786 0.051 Uiso 1 1 calc R A 1
C9 C -0.0002(10) 0.5651(11) 0.3364(16) 0.050(6) Uiso 1 1 d . A 1
H9A H -0.0229 0.5267 0.3239 0.075 Uiso 1 1 calc R A 1
H9B H -0.0235 0.5993 0.3033 0.075 Uiso 1 1 calc R A 1
H9C H 0.0111 0.5744 0.3976 0.075 Uiso 1 1 calc R A 1
C10 C 0.0052(9) 0.5929(10) 0.1525(13) 0.040(5) Uiso 1 1 d . A 1
H10A H -0.0274 0.5639 0.1371 0.061 Uiso 1 1 calc R A 1
H10B H 0.019 0.5976 0.104 0.061 Uiso 1 1 calc R A 1
H10C H -0.0074 0.6333 0.1667 0.061 Uiso 1 1 calc R A 1
C11 C 0.1163(8) 0.9409(8) 0.2380(12) 0.023(4) Uiso 1 1 d . A 1
C12 C 0.0693(9) 0.9078(9) 0.1917(13) 0.032(5) Uiso 1 1 d . A 1
C13 C 0.0353(8) 0.8967(8) 0.2427(12) 0.026(4) Uiso 1 1 d . A 1
C14 C 0.0619(8) 0.9232(8) 0.3260(12) 0.023(4) Uiso 1 1 d . A 1
C15 C 0.1142(9) 0.9529(9) 0.3249(13) 0.031(5) Uiso 1 1 d . A 1
C16 C 0.1615(9) 0.9726(10) 0.2066(14) 0.043(5) Uiso 1 1 d . A 1
H16A H 0.1434 1.0071 0.1685 0.064 Uiso 1 1 calc R A 1
H16B H 0.1767 0.9424 0.1755 0.064 Uiso 1 1 calc R A 1
H16C H 0.1933 0.9884 0.2558 0.064 Uiso 1 1 calc R A 1
C17 C 0.0534(9) 0.8949(10) 0.0966(13) 0.039(5) Uiso 1 1 d . A 1
H17A H 0.0886 0.8922 0.0819 0.059 Uiso 1 1 calc R A 1
H17B H 0.029 0.9287 0.064 0.059 Uiso 1 1 calc R A 1
H17C H 0.0321 0.8557 0.0826 0.059 Uiso 1 1 calc R A 1
C18 C -0.0232(10) 0.8663(11) 0.2133(16) 0.050(6) Uiso 1 1 d . A 1
H18A H -0.0254 0.8362 0.1682 0.075 Uiso 1 1 calc R A 1
H18B H -0.0532 0.898 0.191 0.075 Uiso 1 1 calc R A 1
H18C H -0.0292 0.845 0.2617 0.075 Uiso 1 1 calc R A 1
C19 C 0.0383(9) 0.9227(10) 0.3985(13) 0.035(5) Uiso 1 1 d . A 1
H19A H 0.0663 0.9419 0.4491 0.053 Uiso 1 1 calc R A 1
H19B H 0.0313 0.8797 0.4118 0.053 Uiso 1 1 calc R A 1
H19C H 0.0019 0.946 0.3818 0.053 Uiso 1 1 calc R A 1
C20 C 0.1529(10) 0.9947(10) 0.3891(14) 0.044(6) Uiso 1 1 d . A 1
H20A H 0.1469 0.9891 0.4439 0.066 Uiso 1 1 calc R A 1
H20B H 0.1446 1.0378 0.3702 0.066 Uiso 1 1 calc R A 1
H20C H 0.1932 0.9849 0.3959 0.066 Uiso 1 1 calc R A 1
C21 C 0.3539(8) 0.7728(8) 0.5988(12) 0.023(4) Uiso 1 1 d . A 1
C22 C 0.3642(8) 0.7116(9) 0.5844(12) 0.027(4) Uiso 1 1 d . A 1
C23 C 0.3840(8) 0.7070(9) 0.5133(12) 0.025(4) Uiso 1 1 d . A 1
C24 C 0.3852(9) 0.7680(9) 0.4836(13) 0.030(5) Uiso 1 1 d . A 1
C25 C 0.3667(7) 0.8101(8) 0.5363(12) 0.022(4) Uiso 1 1 d . A 1
C26 C 0.3384(10) 0.7958(11) 0.6741(13) 0.040(5) Uiso 1 1 d . A 1
H26A H 0.371 0.7889 0.727 0.059 Uiso 1 1 calc R A 1
H26B H 0.3045 0.7731 0.6768 0.059 Uiso 1 1 calc R A 1
H26C H 0.3296 0.8402 0.6673 0.059 Uiso 1 1 calc R A 1
C27 C 0.3665(9) 0.6575(9) 0.6459(13) 0.034(5) Uiso 1 1 d . A 1
H27A H 0.3302 0.6558 0.658 0.05 Uiso 1 1 calc R A 1
H27B H 0.3989 0.6637 0.6994 0.05 Uiso 1 1 calc R A 1
H27C H 0.3719 0.6184 0.6195 0.05 Uiso 1 1 calc R A 1
C28 C 0.4090(9) 0.6515(9) 0.4831(14) 0.039(5) Uiso 1 1 d . A 1
H28A H 0.3902 0.6136 0.4932 0.059 Uiso 1 1 calc R A 1
H28B H 0.4506 0.6492 0.5147 0.059 Uiso 1 1 calc R A 1
H28C H 0.4025 0.6556 0.4219 0.059 Uiso 1 1 calc R A 1
C29 C 0.4093(10) 0.7887(10) 0.4103(14) 0.043(5) Uiso 1 1 d . A 1
H29A H 0.4013 0.7561 0.3667 0.065 Uiso 1 1 calc R A 1
H29B H 0.4511 0.7955 0.4349 0.065 Uiso 1 1 calc R A 1
H29C H 0.3903 0.8273 0.3841 0.065 Uiso 1 1 calc R A 1
C30 C 0.3657(9) 0.8778(10) 0.5285(14) 0.041(5) Uiso 1 1 d . A 1
H30A H 0.3611 0.8964 0.5797 0.062 Uiso 1 1 calc R A 1
H30B H 0.3333 0.8903 0.4779 0.062 Uiso 1 1 calc R A 1
H30C H 0.402 0.8921 0.5229 0.062 Uiso 1 1 calc R A 1
I1B I 0.45570(6) 0.23649(6) 0.82021(10) 0.0331(4) Uani 1 1 d . B 1
I2B I 0.40229(7) 0.23913(7) 0.55623(10) 0.0339(4) Uani 1 1 d . B 1
I3B I 0.29204(6) 0.14378(6) 0.81003(9) 0.0283(3) Uani 1 1 d . B 1
I4B I 0.23595(6) 0.14587(6) 0.53923(8) 0.0294(3) Uani 1 1 d . B 1
I5B I 0.24298(6) 0.35534(7) 0.55206(9) 0.0311(3) Uani 1 1 d . B 1
I6B I 0.29887(6) 0.34606(6) 0.81255(8) 0.0308(3) Uani 1 1 d . B 1
O1B O 0.3200(7) 0.2436(6) 0.6761(9) 0.028(3) Uiso 1 1 d . B 1
C1B C 0.4318(8) 0.4125(8) 0.6242(12) 0.026(4) Uiso 1 1 d . B 1
C2B C 0.3830(9) 0.4470(9) 0.6273(13) 0.026(5) Uiso 1 1 d . B 1
C3B C 0.3876(9) 0.4539(9) 0.7120(13) 0.030(5) Uiso 1 1 d . B 1
C4B C 0.4393(9) 0.4238(9) 0.7627(13) 0.028(5) Uiso 1 1 d . B 1
C5B C 0.4670(9) 0.3986(9) 0.7108(12) 0.030(4) Uiso 1 1 d . B 1
C6B C 0.4494(10) 0.4028(11) 0.5480(15) 0.049(6) Uiso 1 1 d . B 1
H6B1 H 0.4653 0.4414 0.5343 0.074 Uiso 1 1 calc R B 1
H6B2 H 0.4156 0.3904 0.4992 0.074 Uiso 1 1 calc R B 1
H6B3 H 0.4788 0.3701 0.5601 0.074 Uiso 1 1 calc R B 1
C7B C 0.3424(9) 0.4783(9) 0.5490(13) 0.035(5) Uiso 1 1 d . B 1
H7B1 H 0.3618 0.514 0.5341 0.053 Uiso 1 1 calc R B 1
H7B2 H 0.3079 0.4925 0.5607 0.053 Uiso 1 1 calc R B 1
H7B3 H 0.331 0.4489 0.5013 0.053 Uiso 1 1 calc R B 1
C8B C 0.3479(10) 0.4937(11) 0.7452(15) 0.049(6) Uiso 1 1 d . B 1
H8B1 H 0.3075 0.4868 0.7094 0.073 Uiso 1 1 calc R B 1
H8B2 H 0.3576 0.5377 0.743 0.073 Uiso 1 1 calc R B 1
H8B3 H 0.3532 0.4821 0.8044 0.073 Uiso 1 1 calc R B 1
C9B C 0.4614(12) 0.4233(12) 0.8618(15) 0.057(7) Uiso 1 1 d . B 1
H9B1 H 0.4831 0.4615 0.8833 0.085 Uiso 1 1 calc R B 1
H9B2 H 0.4867 0.3873 0.8826 0.085 Uiso 1 1 calc R B 1
H9B3 H 0.4285 0.4207 0.882 0.085 Uiso 1 1 calc R B 1
C10B C 0.5257(9) 0.3676(10) 0.7372(14) 0.040(5) Uiso 1 1 d . B 1
H10D H 0.537 0.3546 0.7971 0.06 Uiso 1 1 calc R B 1
H10E H 0.5543 0.397 0.7306 0.06 Uiso 1 1 calc R B 1
H10F H 0.5238 0.3313 0.701 0.06 Uiso 1 1 calc R B 1
C11B C 0.4437(8) 0.0570(9) 0.7484(12) 0.025(4) Uiso 1 1 d . B 1
C12B C 0.3914(9) 0.0304(9) 0.7473(13) 0.032(5) Uiso 1 1 d . B 1
C13B C 0.3552(8) 0.0246(9) 0.6619(12) 0.027(4) Uiso 1 1 d . B 1
C14B C 0.3839(9) 0.0462(9) 0.6099(13) 0.027(4) Uiso 1 1 d . B 1
C15B C 0.4410(9) 0.0667(10) 0.6635(13) 0.035(5) Uiso 1 1 d . B 1
C16B C 0.4987(9) 0.0656(9) 0.8296(13) 0.035(5) Uiso 1 1 d . B 1
H16D H 0.5227 0.0282 0.8386 0.052 Uiso 1 1 calc R B 1
H16E H 0.487 0.0727 0.8796 0.052 Uiso 1 1 calc R B 1
H16F H 0.5209 0.1014 0.8215 0.052 Uiso 1 1 calc R B 1
C17B C 0.3792(9) 0.0039(10) 0.8255(13) 0.035(5) Uiso 1 1 d . B 1
H17D H 0.3933 0.0329 0.8735 0.053 Uiso 1 1 calc R B 1
H17E H 0.399 -0.036 0.8416 0.053 Uiso 1 1 calc R B 1
H17F H 0.3375 -0.0021 0.8113 0.053 Uiso 1 1 calc R B 1
C18B C 0.2966(8) -0.0071(9) 0.6347(12) 0.033(5) Uiso 1 1 d . B 1
H18D H 0.276 0.001 0.5739 0.049 Uiso 1 1 calc R B 1
H18E H 0.274 0.0093 0.6685 0.049 Uiso 1 1 calc R B 1
H18F H 0.3019 -0.0519 0.6442 0.049 Uiso 1 1 calc R B 1
C19B C 0.3647(9) 0.0462(10) 0.5111(13) 0.040(5) Uiso 1 1 d . B 1
H19D H 0.3237 0.035 0.487 0.06 Uiso 1 1 calc R B 1
H19E H 0.3878 0.016 0.4926 0.06 Uiso 1 1 calc R B 1
H19F H 0.3704 0.0877 0.4911 0.06 Uiso 1 1 calc R B 1
C20B C 0.4892(10) 0.0894(11) 0.6323(15) 0.048(6) Uiso 1 1 d . B 1
H20D H 0.5121 0.0539 0.6252 0.072 Uiso 1 1 calc R B 1
H20E H 0.5143 0.1182 0.6743 0.072 Uiso 1 1 calc R B 1
H20F H 0.4723 0.1107 0.5773 0.072 Uiso 1 1 calc R B 1
C21B C 0.1444(9) 0.2287(9) 0.7394(12) 0.026(4) Uiso 1 1 d . B 1
C22B C 0.1381(8) 0.2934(8) 0.7142(11) 0.024(4) Uiso 1 1 d . B 1
C23B C 0.1198(8) 0.2936(9) 0.6247(12) 0.027(4) Uiso 1 1 d . B 1
C24B C 0.1154(9) 0.2331(9) 0.5935(13) 0.027(4) Uiso 1 1 d . B 1
C25B C 0.1295(8) 0.1922(9) 0.6638(12) 0.027(4) Uiso 1 1 d . B 1
C26B C 0.1602(10) 0.2092(11) 0.8320(13) 0.043(6) Uiso 1 1 d . B 1
H26D H 0.171 0.1653 0.8377 0.065 Uiso 1 1 calc R B 1
H26E H 0.1269 0.2155 0.8508 0.065 Uiso 1 1 calc R B 1
H26F H 0.1927 0.2342 0.8675 0.065 Uiso 1 1 calc R B 1
C27B C 0.1425(9) 0.3456(9) 0.7739(13) 0.035(5) Uiso 1 1 d . B 1
H27D H 0.1039 0.3562 0.7745 0.052 Uiso 1 1 calc R B 1
H27E H 0.1592 0.3818 0.7551 0.052 Uiso 1 1 calc R B 1
H27F H 0.1673 0.3336 0.8315 0.052 Uiso 1 1 calc R B 1
C28B C 0.0986(9) 0.3493(10) 0.5668(13) 0.039(5) Uiso 1 1 d . B 1
H28D H 0.0569 0.3542 0.5538 0.058 Uiso 1 1 calc R B 1
H28E H 0.1066 0.343 0.5135 0.058 Uiso 1 1 calc R B 1
H28F H 0.1186 0.3867 0.5956 0.058 Uiso 1 1 calc R B 1
C29B C 0.0863(10) 0.2138(11) 0.4993(14) 0.046(6) Uiso 1 1 d . B 1
H29D H 0.0443 0.2177 0.4834 0.069 Uiso 1 1 calc R B 1
H29E H 0.0962 0.1707 0.4919 0.069 Uiso 1 1 calc R B 1
H29F H 0.0999 0.2408 0.4626 0.069 Uiso 1 1 calc R B 1
C30B C 0.1263(9) 0.1213(9) 0.6630(13) 0.036(5) Uiso 1 1 d . B 1
H30D H 0.1534 0.105 0.7167 0.054 Uiso 1 1 calc R B 1
H30E H 0.1364 0.1052 0.6148 0.054 Uiso 1 1 calc R B 1
H30F H 0.0869 0.1083 0.657 0.054 Uiso 1 1 calc R B 1

loop_
_atom_site_aniso_label
_atom_site_aniso_U_11
_atom_site_aniso_U_22
_atom_site_aniso_U_33
_atom_site_aniso_U_23
_atom_site_aniso_U_13
_atom_site_aniso_U_12
U1 0.0181(4) 0.0170(5) 0.0238(4) -0.0004(3) 0.0056(3) 0.0005(3)
U2 0.0174(4) 0.0177(5) 0.0248(4) -0.0006(3) 0.0054(3) 0.0005(3)
U3 0.0166(5) 0.0184(4) 0.0230(4) 0.0006(3) 0.0070(4) -0.0002(2)
U1B 0.0182(4) 0.0185(5) 0.0251(4) 0.0010(3) 0.0071(3) -0.0014(3)
U2B 0.0194(4) 0.0177(5) 0.0272(4) 0.0002(3) 0.0084(3) -0.0004(3)
U3B 0.0151(4) 0.0189(4) 0.0220(4) 0.0002(3) 0.0055(4) -0.0005(2)
I1 0.0386(8) 0.0304(8) 0.0232(7) -0.0012(6) 0.0055(6) 0.0013(6)
I2 0.0267(8) 0.0315(8) 0.0473(9) -0.0009(7) 0.0203(7) 0.0000(6)
I3 0.0286(7) 0.0296(7) 0.0272(7) -0.0066(6) 0.0104(6) 0.0017(5)
I4 0.0243(7) 0.0347(7) 0.0330(7) 0.0110(6) 0.0134(6) 0.0004(5)
I5 0.0295(7) 0.0305(7) 0.0376(7) -0.0069(6) 0.0190(6) 0.0009(5)
I6 0.0316(8) 0.0375(8) 0.0245(7) 0.0073(6) 0.0061(6) -0.0084(6)
I1B 0.0252(8) 0.0324(8) 0.0330(8) 0.0021(6) -0.0013(6) -0.0012(5)
I2B 0.0404(9) 0.0323(8) 0.0369(8) -0.0015(6) 0.0232(7) -0.0011(6)
I3B 0.0273(7) 0.0283(7) 0.0315(7) 0.0085(6) 0.0128(6) 0.0024(5)
I4B 0.0263(7) 0.0314(7) 0.0274(7) -0.0074(6) 0.0051(6) -0.0014(5)
I5B 0.0271(8) 0.0304(7) 0.0302(7) 0.0103(6) 0.0026(6) -0.0008(5)
I6B 0.0330(8) 0.0344(8) 0.0264(7) -0.0100(6) 0.0120(6) -0.0065(6)

loop_
_atom_type_symbol
_atom_type_description
_atom_type_scat_dispersion_real
_atom_type_scat_dispersion_imag
_atom_type_scat_source
C C 0.0033 0.0016 'International Tables Vol C Tables 4.2.6.8 and 6.1.1.4'
H H 0 0 'International Tables Vol C Tables 4.2.6.8 and 6.1.1.4'
I I -0.4742 1.8119 'International Tables Vol C Tables 4.2.6.8 and 6.1.1.4'
O O 0.0106 0.006 'International Tables Vol C Tables 4.2.6.8 and 6.1.1.4'
U U -9.6767 9.6646 'International Tables Vol C Tables 4.2.6.8 and 6.1.1.4'

loop_
_geom_angle_atom_site_label_1
_geom_angle_atom_site_label_2
_geom_angle_atom_site_label_3
_geom_angle
O1 U1 C1 151.4(5)
O1 U1 C2 150.9(5)
C1 U1 C2 31.4(6)
O1 U1 C5 156.0(5)
C1 U1 C5 30.0(6)
C2 U1 C5 49.5(6)
O1 U1 C3 153.5(5)
C1 U1 C3 50.6(6)
C2 U1 C3 29.8(5)
C5 U1 C3 49.2(6)
O1 U1 C4 156.2(5)
C1 U1 C4 50.4(6)
C2 U1 C4 49.8(5)
C5 U1 C4 29.8(6)
C3 U1 C4 30.3(5)
O1 U1 I2 74.2(3)
C1 U1 I2 124.4(4)
C2 U1 I2 131.8(4)
C5 U1 I2 94.5(4)
C3 U1 I2 104.1(4)
C4 U1 I2 82.7(4)
O1 U1 I6 73.2(3)
C1 U1 I6 122.5(4)
C2 U1 I6 91.1(4)
C5 U1 I6 129.2(4)
C3 U1 I6 80.4(4)
C4 U1 I6 102.2(4)
I2 U1 I6 91.66(4)
O1 U1 I1 72.9(3)
C1 U1 I1 87.9(4)
C2 U1 I1 118.4(4)
C5 U1 I1 84.5(4)
C3 U1 I1 133.5(4)
C4 U1 I1 109.5(4)
I2 U1 I1 80.92(4)
I6 U1 I1 146.11(4)
O1 U1 I5 71.8(3)
C1 U1 I5 86.9(4)
C2 U1 I5 81.5(4)
C5 U1 I5 116.5(4)
C3 U1 I5 106.7(4)
C4 U1 I5 131.2(4)
I2 U1 I5 146.02(4)
I6 U1 I5 79.81(4)
I1 U1 I5 88.07(4)
O1 U1 U3 29.5(3)
C1 U1 U3 138.7(4)
C2 U1 U3 122.2(4)
C5 U1 U3 168.6(4)
C3 U1 U3 129.1(4)
C4 U1 U3 155.0(4)
I2 U1 U3 96.71(3)
I6 U1 U3 52.79(3)
I1 U1 U3 95.03(3)
I5 U1 U3 52.15(3)
O1 U2 C13 155.4(5)
O1 U2 C14 152.2(5)
C13 U2 C14 30.7(5)
O1 U2 C12 155.3(5)
C13 U2 C12 29.8(6)
C14 U2 C12 50.5(6)
O1 U2 C11 154.0(5)
C13 U2 C11 48.4(6)
C14 U2 C11 50.3(6)
C12 U2 C11 28.6(6)
O1 U2 C15 151.6(5)
C13 U2 C15 49.8(6)
C14 U2 C15 30.5(6)
C12 U2 C15 50.1(6)
C11 U2 C15 31.3(6)
O1 U2 I1 73.7(3)
C13 U2 I1 92.9(4)
C14 U2 I1 123.5(4)
C12 U2 I1 82.6(4)
C11 U2 I1 103.4(4)
C15 U2 I1 132.4(4)
O1 U2 I4 73.7(3)
C13 U2 I4 128.0(4)
C14 U2 I4 123.2(4)
C12 U2 I4 100.0(4)
C11 U2 I4 80.5(4)
C15 U2 I4 92.7(4)
I1 U2 I4 90.41(4)
O1 U2 I3 72.1(3)
C13 U2 I3 118.2(4)
C14 U2 I3 87.9(4)
C12 U2 I3 131.5(4)
C11 U2 I3 107.8(4)
C15 U2 I3 81.4(4)
I1 U2 I3 145.81(4)
I4 U2 I3 81.47(4)
O1 U2 I2 72.6(3)
C13 U2 I2 85.0(4)
C14 U2 I2 88.2(4)
C12 U2 I2 110.6(4)
C11 U2 I2 133.1(4)
C15 U2 I2 117.5(4)
I1 U2 I2 80.22(4)
I4 U2 I2 146.32(4)
I3 U2 I2 88.33(4)
O1 U2 U3 29.8(3)
C13 U2 U3 171.1(4)
C14 U2 U3 140.4(4)
C12 U2 U3 152.9(4)
C11 U2 U3 129.5(4)
C15 U2 U3 123.0(4)
I1 U2 U3 95.91(3)
I4 U2 U3 52.93(3)
I3 U2 U3 53.03(3)
I2 U2 U3 95.64(3)
O1 U3 C21 152.5(5)
O1 U3 C22 155.6(5)
C21 U3 C22 29.5(6)
O1 U3 C25 151.3(5)
C21 U3 C25 30.5(5)
C22 U3 C25 49.4(6)
O1 U3 C24 153.8(5)
C21 U3 C24 49.8(6)
C22 U3 C24 49.0(6)
C25 U3 C24 30.4(6)
O1 U3 C23 155.8(5)
C21 U3 C23 49.7(6)
C22 U3 C23 30.1(6)
C25 U3 C23 49.9(5)
C24 U3 C23 29.6(6)
O1 U3 I5 73.8(3)
C21 U3 I5 130.8(4)
C22 U3 I5 102.8(4)
C25 U3 I5 125.2(4)
C24 U3 I5 94.8(4)
C23 U3 I5 82.2(4)
O1 U3 I4 74.3(3)
C21 U3 I4 113.1(4)
C22 U3 I4 130.0(4)
C25 U3 I4 83.9(4)
C24 U3 I4 82.2(4)
C23 U3 I4 108.7(4)
I5 U3 I4 89.34(4)
O1 U3 I6 74.1(3)
C21 U3 I6 95.6(4)
C22 U3 I6 81.6(4)
C25 U3 I6 126.0(4)
C24 U3 I6 128.4(4)
C23 U3 I6 99.9(4)
I5 U3 I6 81.16(4)
I4 U3 I6 148.37(5)
O1 U3 I3 72.7(3)
C21 U3 I3 82.0(4)
C22 U3 I3 107.7(4)
C25 U3 I3 86.1(4)
C24 U3 I3 115.7(4)
C23 U3 I3 131.3(4)
I5 U3 I3 146.46(5)
I4 U3 I3 81.71(4)
I6 U3 I3 89.71(4)
O1 U3 U2 30.4(3)
C21 U3 U2 132.9(4)
C22 U3 U2 160.9(4)
C25 U3 U2 120.9(4)
C24 U3 U2 133.7(4)
C23 U3 U2 161.8(4)
I5 U3 U2 95.91(4)
I4 U3 U2 53.11(3)
I6 U3 U2 97.72(3)
I3 U3 U2 53.22(3)
O1B U1B C4B 155.5(6)
O1B U1B C5B 155.5(6)
C4B U1B C5B 29.5(6)
O1B U1B C3B 152.8(6)
C4B U1B C3B 30.3(6)
C5B U1B C3B 49.6(6)
O1B U1B C1B 153.8(5)
C4B U1B C1B 49.0(6)
C5B U1B C1B 30.4(5)
C3B U1B C1B 49.1(6)
O1B U1B C2B 152.1(6)
C4B U1B C2B 48.9(6)
C5B U1B C2B 49.8(6)
C3B U1B C2B 29.1(6)
C1B U1B C2B 30.0(5)
O1B U1B I2B 73.2(4)
C4B U1B I2B 121.6(4)
C5B U1B I2B 92.2(4)
C3B U1B I2B 130.9(4)
C1B U1B I2B 82.1(4)
C2B U1B I2B 104.6(4)
O1B U1B I5B 73.5(4)
C4B U1B I5B 120.8(4)
C5B U1B I5B 128.1(4)
C3B U1B I5B 90.6(4)
C1B U1B I5B 100.0(4)
C2B U1B I5B 79.0(4)
I2B U1B I5B 93.57(4)
O1B U1B I6B 73.4(4)
C4B U1B I6B 89.2(4)
C5B U1B I6B 118.1(4)
C3B U1B I6B 82.3(4)
C1B U1B I6B 131.3(4)
C2B U1B I6B 106.1(4)
I2B U1B I6B 146.45(4)
I5B U1B I6B 79.25(4)
O1B U1B I1B 74.7(4)
C4B U1B I1B 88.1(4)
C5B U1B I1B 83.8(4)
C3B U1B I1B 117.2(4)
C1B U1B I1B 110.1(4)
C2B U1B I1B 133.0(4)
I2B U1B I1B 80.51(4)
I5B U1B I1B 147.97(4)
I6B U1B I1B 88.44(4)
O1B U1B U3B 29.9(4)
C4B U1B U3B 141.4(4)
C5B U1B U3B 170.8(4)
C3B U1B U3B 123.4(4)
C1B U1B U3B 152.9(4)
C2B U1B U3B 128.3(4)
I2B U1B U3B 96.82(3)
I5B U1B U3B 52.90(3)
I6B U1B U3B 52.79(3)
I1B U1B U3B 96.27(3)
O1B U2B C14B 151.1(6)
O1B U2B C15B 156.5(6)
C14B U2B C15B 31.2(6)
O1B U2B C13B 149.6(6)
C14B U2B C13B 29.4(6)
C15B U2B C13B 49.7(6)
O1B U2B C11B 158.3(5)
C14B U2B C11B 49.6(6)
C15B U2B C11B 29.7(6)
C13B U2B C11B 49.0(6)
O1B U2B C12B 153.8(6)
C14B U2B C12B 48.7(6)
C15B U2B C12B 48.9(6)
C13B U2B C12B 29.5(6)
C11B U2B C12B 29.3(6)
O1B U2B I3B 73.6(4)
C14B U2B I3B 120.1(4)
C15B U2B I3B 128.7(4)
C13B U2B I3B 90.8(4)
C11B U2B I3B 101.3(4)
C12B U2B I3B 80.2(4)
O1B U2B I1B 74.3(4)
C14B U2B I1B 127.7(4)
C15B U2B I1B 96.6(4)
C13B U2B I1B 132.4(4)
C11B U2B I1B 84.6(4)
C12B U2B I1B 104.3(4)
I3B U2B I1B 88.53(4)
O1B U2B I2B 70.9(4)
C14B U2B I2B 93.0(4)
C15B U2B I2B 86.3(4)
C13B U2B I2B 121.7(4)
C11B U2B I2B 110.8(4)
C12B U2B I2B 135.1(4)
I3B U2B I2B 144.43(4)
I1B U2B I2B 79.79(4)
O1B U2B I4B 70.3(4)
C14B U2B I4B 85.5(4)
C15B U2B I4B 115.6(4)
C13B U2B I4B 82.2(4)
C11B U2B I4B 130.7(4)
C12B U2B I4B 108.0(4)
I3B U2B I4B 82.83(4)
I1B U2B I4B 144.56(4)
I2B U2B I4B 87.52(4)
O1B U2B U3B 29.9(4)
C14B U2B U3B 136.5(4)
C15B U2B U3B 167.6(4)
C13B U2B U3B 120.8(4)
C11B U2B U3B 154.0(4)
C12B U2B U3B 128.3(4)
I3B U2B U3B 52.79(3)
I1B U2B U3B 95.74(3)
I2B U2B U3B 94.81(3)
I4B U2B U3B 52.24(3)
O1B U3B C24B 151.6(6)
O1B U3B C25B 151.4(5)
C24B U3B C25B 30.3(6)
O1B U3B C21B 154.2(6)
C24B U3B C21B 50.0(6)
C25B U3B C21B 30.5(6)
O1B U3B C23B 155.1(5)
C24B U3B C23B 29.7(6)
C25B U3B C23B 49.3(6)
C21B U3B C23B 49.3(6)
O1B U3B C22B 156.1(5)
C24B U3B C22B 49.8(6)
C25B U3B C22B 50.3(5)
C21B U3B C22B 30.7(6)
C23B U3B C22B 29.5(5)
O1B U3B I5B 73.8(3)
C24B U3B I5B 94.8(4)
C25B U3B I5B 125.0(4)
C21B U3B I5B 128.9(4)
C23B U3B I5B 81.3(4)
C22B U3B I5B 99.4(4)
O1B U3B I6B 74.3(4)
C24B U3B I6B 130.4(4)
C25B U3B I6B 126.3(4)
C21B U3B I6B 95.9(4)
C23B U3B I6B 101.8(4)
C22B U3B I6B 82.1(4)
I5B U3B I6B 80.22(4)
O1B U3B I4B 72.5(4)
C24B U3B I4B 82.0(4)
C25B U3B I4B 84.9(4)
C21B U3B I4B 114.1(4)
C23B U3B I4B 108.6(4)
C22B U3B I4B 131.2(4)
I5B U3B I4B 91.00(4)
I6B U3B I4B 146.73(5)
O1B U3B I3B 74.0(3)
C24B U3B I3B 116.0(4)
C25B U3B I3B 86.5(4)
C21B U3B I3B 81.8(4)
C23B U3B I3B 130.7(4)
C22B U3B I3B 108.2(4)
I5B U3B I3B 147.52(5)
I6B U3B I3B 86.83(4)
I4B U3B I3B 83.68(4)
O1B U3B U1B 29.8(3)
C24B U3B U1B 148.1(4)
C25B U3B U1B 178.3(4)
C21B U3B U1B 149.8(4)
C23B U3B U1B 129.2(4)
C22B U3B U1B 128.9(4)
I5B U3B U1B 53.37(3)
I6B U3B U1B 53.86(3)
I4B U3B U1B 95.30(3)
I3B U3B U1B 95.11(3)
U2 I1 U1 74.31(3)
U1 I2 U2 73.74(3)
U3 I3 U2 73.74(3)
U3 I4 U2 73.97(4)
U3 I5 U1 73.99(3)
U3 I6 U1 74.01(3)
U3 O1 U2 119.8(5)
U3 O1 U1 120.3(5)
U2 O1 U1 119.9(6)
C5 C1 C2 105.3(17)
C5 C1 C6 130(2)
C2 C1 C6 124.6(19)
C5 C1 U1 76.0(11)
C2 C1 U1 75.2(11)
C6 C1 U1 117.6(14)
C3 C2 C1 108.4(16)
C3 C2 C7 122.8(16)
C1 C2 C7 128.6(16)
C3 C2 U1 76.4(10)
C1 C2 U1 73.5(10)
C7 C2 U1 119.6(12)
C2 C3 C4 108.9(16)
C2 C3 C8 125.7(16)
C4 C3 C8 124.1(17)
C2 C3 U1 73.8(10)
C4 C3 U1 76.5(10)
C8 C3 U1 126.7(13)
C5 C4 C3 105.3(16)
C5 C4 C9 125.9(18)
C3 C4 C9 128.3(18)
C5 C4 U1 72.3(11)
C3 C4 U1 73.2(10)
C9 C4 U1 125.6(14)
C1 C5 C4 112.1(17)
C1 C5 C10 122.8(18)
C4 C5 C10 125.0(17)
C1 C5 U1 74.0(11)
C4 C5 U1 78.0(11)
C10 C5 U1 118.8(13)
C12 C11 C15 109.9(17)
C12 C11 C16 128.0(18)
C15 C11 C16 121.4(17)
C12 C11 U2 75.2(11)
C15 C11 U2 74.9(11)
C16 C11 U2 124.4(13)
C11 C12 C13 108.4(17)
C11 C12 C17 123.9(18)
C13 C12 C17 127.1(18)
C11 C12 U2 76.2(12)
C13 C12 U2 73.9(11)
C17 C12 U2 123.4(13)
C12 C13 C14 110.3(16)
C12 C13 C18 125.5(18)
C14 C13 C18 124.0(18)
C12 C13 U2 76.2(11)
C14 C13 U2 75.3(11)
C18 C13 U2 119.4(13)
C13 C14 C15 106.3(16)
C13 C14 C19 126.6(17)
C15 C14 C19 127.0(17)
C13 C14 U2 74.0(10)
C15 C14 U2 76.3(11)
C19 C14 U2 117.5(12)
C14 C15 C20 128.5(19)
C14 C15 C11 105.1(17)
C20 C15 C11 125.7(19)
C14 C15 U2 73.2(11)
C20 C15 U2 124.8(14)
C11 C15 U2 73.8(11)
C22 C21 C25 108.1(16)
C22 C21 C26 124.8(18)
C25 C21 C26 126.8(17)
C22 C21 U3 75.6(10)
C25 C21 U3 75.5(10)
C26 C21 U3 120.3(13)
C21 C22 C23 110.2(17)
C21 C22 C27 125.2(17)
C23 C22 C27 123.5(17)
C21 C22 U3 74.9(10)
C23 C22 U3 76.7(11)
C27 C22 U3 124.9(12)
C24 C23 C22 106.2(17)
C24 C23 C28 124.3(18)
C22 C23 C28 128.7(18)
C24 C23 U3 74.6(11)
C22 C23 U3 73.1(10)
C28 C23 U3 125.5(13)
C23 C24 C25 109.0(17)
C23 C24 C29 126.0(19)
C25 C24 C29 124.7(17)
C23 C24 U3 75.8(11)
C25 C24 U3 74.0(11)
C29 C24 U3 121.5(13)
C21 C25 C24 106.4(15)
C21 C25 C30 128.4(17)
C24 C25 C30 125.0(18)
C21 C25 U3 74.0(10)
C24 C25 U3 75.6(11)
C30 C25 U3 119.1(13)
U2B I1B U1B 73.98(4)
U1B I2B U2B 74.24(4)
U2B I3B U3B 74.79(3)
U3B I4B U2B 73.89(3)
U3B I5B U1B 73.72(3)
U3B I6B U1B 73.35(3)
U1B O1B U3B 120.3(6)
U1B O1B U2B 120.2(7)
U3B O1B U2B 119.2(6)
C2B C1B C5B 107.5(17)
C2B C1B C6B 126.6(18)
C5B C1B C6B 125.0(18)
C2B C1B U1B 75.5(11)
C5B C1B U1B 74.1(11)
C6B C1B U1B 124.9(14)
C3B C2B C1B 108.3(18)
C3B C2B C7B 129.3(19)
C1B C2B C7B 121.5(17)
C3B C2B U1B 74.5(12)
C1B C2B U1B 74.5(10)
C7B C2B U1B 125.6(13)
C2B C3B C4B 107.6(18)
C2B C3B C8B 125.8(19)
C4B C3B C8B 126.3(18)
C2B C3B U1B 76.4(12)
C4B C3B U1B 73.5(11)
C8B C3B U1B 121.7(14)
C5B C4B C3B 110.0(18)
C5B C4B C9B 126.3(19)
C3B C4B C9B 123.7(19)
C5B C4B U1B 76.4(12)
C3B C4B U1B 76.3(11)
C9B C4B U1B 116.7(14)
C4B C5B C1B 106.6(17)
C4B C5B C10B 128.2(18)
C1B C5B C10B 125.0(18)
C4B C5B U1B 74.2(12)
C1B C5B U1B 75.5(11)
C10B C5B U1B 120.3(13)
C12B C11B C15B 108.5(17)
C12B C11B C16B 125.4(17)
C15B C11B C16B 125.6(18)
C12B C11B U2B 76.2(11)
C15B C11B U2B 73.6(11)
C16B C11B U2B 123.0(12)
C11B C12B C13B 108.3(18)
C11B C12B C17B 125.6(18)
C13B C12B C17B 125.6(18)
C11B C12B U2B 74.5(11)
C13B C12B U2B 73.0(11)
C17B C12B U2B 124.7(13)
C14B C13B C12B 108.7(18)
C14B C13B C18B 127.4(18)
C12B C13B C18B 123.6(18)
C14B C13B U2B 73.5(11)
C12B C13B U2B 77.5(11)
C18B C13B U2B 120.4(13)
C13B C14B C15B 108.4(17)
C13B C14B C19B 129.2(18)
C15B C14B C19B 122.3(17)
C13B C14B U2B 77.2(12)
C15B C14B U2B 76.0(11)
C19B C14B U2B 116.7(13)
C11B C15B C14B 106.1(18)
C11B C15B C20B 127.7(19)
C14B C15B C20B 126.1(18)
C11B C15B U2B 76.7(12)
C14B C15B U2B 72.8(11)
C20B C15B U2B 119.2(14)
C25B C21B C22B 107.8(16)
C25B C21B C26B 130.2(18)
C22B C21B C26B 121.9(18)
C25B C21B U3B 74.3(11)
C22B C21B U3B 76.1(10)
C26B C21B U3B 119.1(14)
C23B C22B C21B 106.0(16)
C23B C22B C27B 129.3(17)
C21B C22B C27B 124.1(17)
C23B C22B U3B 74.7(10)
C21B C22B U3B 73.2(10)
C27B C22B U3B 123.9(13)
C24B C23B C22B 110.4(17)
C24B C23B C28B 122.5(18)
C22B C23B C28B 126.5(17)
C24B C23B U3B 73.5(11)
C22B C23B U3B 75.7(11)
C28B C23B U3B 124.5(13)
C23B C24B C25B 108.0(17)
C23B C24B C29B 125.6(19)
C25B C24B C29B 124.9(18)
C23B C24B U3B 76.8(11)
C25B C24B U3B 75.0(11)
C29B C24B U3B 125.5(13)
C24B C25B C21B 107.8(16)
C24B C25B C30B 128.3(18)
C21B C25B C30B 123.8(17)
C24B C25B U3B 74.8(11)
C21B C25B U3B 75.3(11)
C30B C25B U3B 119.1(12)

loop_
_geom_bond_atom_site_label_1
_geom_bond_atom_site_label_2
_geom_bond_distance
U1 O1 2.234(12)
U1 C1 2.69(2)
U1 C2 2.715(18)
U1 C5 2.718(19)
U1 C3 2.748(18)
U1 C4 2.791(18)
U1 I2 3.1772(15)
U1 I6 3.1979(15)
U1 I1 3.2143(15)
U1 I5 3.2260(16)
U1 U3 3.8395(11)
U2 O1 2.228(12)
U2 C13 2.705(18)
U2 C14 2.721(18)
U2 C12 2.73(2)
U2 C11 2.746(18)
U2 C15 2.76(2)
U2 I1 3.1794(15)
U2 I4 3.1821(16)
U2 I3 3.1904(15)
U2 I2 3.2576(15)
U2 U3 3.8240(11)
U3 O1 2.192(13)
U3 C21 2.708(19)
U3 C22 2.717(19)
U3 C25 2.727(17)
U3 C24 2.75(2)
U3 C23 2.763(18)
U3 I5 3.1539(15)
U3 I4 3.1744(15)
U3 I6 3.1809(15)
U3 I3 3.1826(15)
U1B O1B 2.192(13)
U1B C4B 2.70(2)
U1B C5B 2.73(2)
U1B C3B 2.74(2)
U1B C1B 2.748(18)
U1B C2B 2.761(19)
U1B I2B 3.1698(16)
U1B I5B 3.1849(16)
U1B I6B 3.2112(15)
U1B I1B 3.2238(16)
U1B U3B 3.8095(11)
U2B O1B 2.268(13)
U2B C14B 2.679(19)
U2B C15B 2.72(2)
U2B C13B 2.725(19)
U2B C11B 2.760(19)
U2B C12B 2.78(2)
U2B I3B 3.1652(15)
U2B I1B 3.2040(16)
U2B I2B 3.2377(15)
U2B I4B 3.2398(16)
U2B U3B 3.8538(11)
U3B O1B 2.200(15)
U3B C24B 2.70(2)
U3B C25B 2.701(19)
U3B C21B 2.713(19)
U3B C23B 2.739(19)
U3B C22B 2.752(18)
U3B I5B 3.1654(14)
U3B I6B 3.1666(15)
U3B I4B 3.1714(14)
U3B I3B 3.1806(14)
C1 C5 1.40(3)
C1 C2 1.46(3)
C1 C6 1.49(3)
C2 C3 1.41(3)
C2 C7 1.53(3)
C3 C4 1.45(3)
C3 C8 1.50(3)
C4 C5 1.42(3)
C4 C9 1.45(3)
C5 C10 1.56(3)
C11 C12 1.35(3)
C11 C15 1.49(3)
C11 C16 1.54(3)
C12 C13 1.40(3)
C12 C17 1.52(3)
C13 C14 1.43(3)
C13 C18 1.50(3)
C14 C15 1.44(3)
C14 C19 1.51(3)
C15 C20 1.47(3)
C21 C22 1.38(3)
C21 C25 1.43(3)
C21 C26 1.51(3)
C22 C23 1.43(3)
C22 C27 1.54(3)
C23 C24 1.41(3)
C23 C28 1.51(3)
C24 C25 1.44(3)
C24 C29 1.59(3)
C25 C30 1.47(3)
C1B C2B 1.43(3)
C1B C5B 1.44(3)
C1B C6B 1.49(3)
C2B C3B 1.38(3)
C2B C7B 1.50(3)
C3B C4B 1.42(3)
C3B C8B 1.54(3)
C4B C5B 1.38(3)
C4B C9B 1.55(3)
C5B C10B 1.51(3)
C11B C12B 1.40(3)
C11B C15B 1.41(3)
C11B C16B 1.56(3)
C12B C13B 1.40(3)
C12B C17B 1.54(3)
C13B C14B 1.37(3)
C13B C18B 1.52(3)
C14B C15B 1.45(3)
C14B C19B 1.55(3)
C15B C20B 1.53(3)
C21B C25B 1.42(3)
C21B C22B 1.45(3)
C21B C26B 1.51(3)
C22B C23B 1.40(3)
C22B C27B 1.48(3)
C23B C24B 1.39(3)
C23B C28B 1.52(3)
C24B C25B 1.41(3)
C24B C29B 1.54(3)
C25B C30B 1.53(3)
